data_4314424
loop_
_publ_author_name
'Patrina Paraskevopoulou'
'Lin Ai'
'Qiuwen Wang'
'Devender Pinnapareddy'
'Rama Acharyya'
'Rupam Dinda'
'Purak Das'
'Remle \,Celenligil-\,Cetin'
'Georgios Floros'
'Yiannis Sanakis'
'Amitava Choudhury'
'Nigam P. Rath'
'Pericles Stavropoulos'

_publ_section_title
;
 Synthesis and Characterization of a Series of Structurally and
 Electronically Diverse Fe(II) Complexes Featuring a Family of
 Triphenylamido-Amine Ligands
;
_journal_name_full 'Inorganic Chemistry'
_journal_page_first 108
_journal_page_last 122
_journal_paper_doi 10.1021/ic9015838
_journal_volume 49
_journal_year 2010
_chemical_formula_moiety 'C40 H29 Cl6 Fe K N4 O'
_chemical_formula_sum 'C40 H29 Cl6 Fe K N4 O'
_chemical_formula_weight 889.32
_chemical_name_systematic
; 
 ? 
;
_space_group_IT_number 15
_symmetry_cell_setting monoclinic
_symmetry_space_group_name_Hall '-C 2yc'
_symmetry_space_group_name_H-M 'C 1 2/c 1'
_atom_sites_solution_hydrogens geom
_atom_sites_solution_primary direct
_atom_sites_solution_secondary difmap
_audit_creation_method SHELXL-97
_cell_angle_alpha 90.00
_cell_angle_beta 102.3540(10)
_cell_angle_gamma 90.00
_cell_formula_units_Z 8
_cell_length_a 27.8793(15)
_cell_length_b 13.0277(7)
_cell_length_c 21.2649(11)
_cell_measurement_reflns_used 9106
_cell_measurement_temperature 130(2)
_cell_measurement_theta_max 28.30
_cell_measurement_theta_min 2.20
_cell_volume 7544.6(7)
_computing_cell_refinement 'Bruker SMART, 1998'
_computing_data_collection 'Bruker SMART, 1998'
_computing_data_reduction 'Bruker SAINT, 1998'
_computing_molecular_graphics 'Bruker SHELXTL'
_computing_publication_material 'Bruker SHELXTL'
_computing_structure_refinement 'SHELXL-97 (Sheldrick, 1997)'
_computing_structure_solution 'SHELXS-97 (Sheldrick, 1990)'
_diffrn_ambient_temperature 130(2)
_diffrn_measured_fraction_theta_full 0.997
_diffrn_measured_fraction_theta_max 0.997
_diffrn_measurement_device_type 'Smart Apex detector'
_diffrn_measurement_method 'phi and omega scans'
_diffrn_radiation_monochromator graphite
_diffrn_radiation_source 'fine-focus sealed tube'
_diffrn_radiation_type MoK\a
_diffrn_radiation_wavelength 0.71073
_diffrn_reflns_av_R_equivalents 0.0346
_diffrn_reflns_av_sigmaI/netI 0.0238
_diffrn_reflns_limit_h_max 36
_diffrn_reflns_limit_h_min -36
_diffrn_reflns_limit_k_max 16
_diffrn_reflns_limit_k_min -16
_diffrn_reflns_limit_l_max 27
_diffrn_reflns_limit_l_min -27
_diffrn_reflns_number 56525
_diffrn_reflns_theta_full 27.50
_diffrn_reflns_theta_max 27.50
_diffrn_reflns_theta_min 1.50
_exptl_absorpt_coefficient_mu 0.975
_exptl_absorpt_correction_T_max 0.8756
_exptl_absorpt_correction_T_min 0.7719
_exptl_absorpt_correction_type multi-scan
_exptl_absorpt_process_details '(SADABS; Sheldrick, 2003)'
_exptl_crystal_colour colorless
_exptl_crystal_density_diffrn 1.566
_exptl_crystal_density_meas ?
_exptl_crystal_density_method 'not measured'
_exptl_crystal_description irregular
_exptl_crystal_F_000 3616
_exptl_crystal_size_max 0.28
_exptl_crystal_size_mid 0.25
_exptl_crystal_size_min 0.14
_refine_diff_density_max 0.745
_refine_diff_density_min -0.340
_refine_diff_density_rms 0.097
_refine_ls_extinction_method none
_refine_ls_goodness_of_fit_ref 1.075
_refine_ls_hydrogen_treatment constr
_refine_ls_matrix_type full
_refine_ls_number_parameters 478
_refine_ls_number_reflns 8629
_refine_ls_number_restraints 0
_refine_ls_restrained_S_all 1.075
_refine_ls_R_factor_all 0.0489
_refine_ls_R_factor_gt 0.0389
_refine_ls_shift/su_max 0.000
_refine_ls_shift/su_mean 0.000
_refine_ls_structure_factor_coef Fsqd
_refine_ls_weighting_details 'calc w=1/[\s^2^(Fo^2^)+(0.0665P)^2^+9.9926P] where P=(Fo^2^+2Fc^2^)/3'
_refine_ls_weighting_scheme calc
_refine_ls_wR_factor_gt 0.1048
_refine_ls_wR_factor_ref 0.1160
_reflns_number_gt 7234
_reflns_number_total 8629
_reflns_threshold_expression >2sigma(I)
_cod_data_source_file ic9015838_si_002_04.cif
_cod_data_source_block L5Fe(II)-THF
_cod_depositor_comments
;
The following automatic conversions were performed:

'_symmetry_cell_setting' value 'Monoclinic' changed to 'monoclinic'
according to the built-in table from CIF Core dictionary named
'cif_core.dic' version 2.4.1 from
2010-06-29.

'_exptl_absorpt_correction_type' value 'Multi-scan'
changed to 'multi-scan' according to the built-in table from CIF Core
dictionary named 'cif_core.dic' version 2.4.1 from 2010-06-29.

Automatic conversion script
Id: cif_fix_values 1646 2011-03-28 12:23:43Z adriana 

The following automatic conversions were performed:

'_exptl_crystal_density_meas' value 'none' was changed to '?' - the
value is perceived as not measured.

Automatic conversion script
Id: cif_fix_values 3008 2015-01-20 13:52:24Z robertas 
;
_cod_database_code 4314424

loop_
_symmetry_equiv_pos_as_xyz
'x, y, z'
'-x, y, -z+1/2'
'x+1/2, y+1/2, z'
'-x+1/2, y+1/2, -z+1/2'
'-x, -y, -z'
'x, -y, z-1/2'
'-x+1/2, -y+1/2, -z'
'x+1/2, -y+1/2, z-1/2'

loop_
_atom_site_label
_atom_site_type_symbol
_atom_site_fract_x
_atom_site_fract_y
_atom_site_fract_z
_atom_site_U_iso_or_equiv
_atom_site_adp_type
_atom_site_occupancy
_atom_site_symmetry_multiplicity
_atom_site_calc_flag
_atom_site_refinement_flags
_atom_site_disorder_assembly
_atom_site_disorder_group
Fe1 Fe 0.174564(11) 0.39819(2) 0.156562(14) 0.01838(9) Uani 1 1 d . . .
K1 K 0.253419(18) 0.63222(4) 0.26863(2) 0.02629(12) Uani 1 1 d . . .
N1 N 0.25461(6) 0.39325(13) 0.15839(8) 0.0176(3) Uani 1 1 d . . .
C1 C 0.26307(7) 0.47956(16) 0.11832(10) 0.0186(4) Uani 1 1 d . . .
C2 C 0.23088(8) 0.56400(16) 0.11650(10) 0.0204(4) Uani 1 1 d . . .
C3 C 0.24358(8) 0.65319(17) 0.08637(11) 0.0235(4) Uani 1 1 d . . .
H3A H 0.2244 0.7135 0.0863 0.028 Uiso 1 1 calc R . .
C4 C 0.28335(8) 0.65533(18) 0.05680(11) 0.0259(5) Uani 1 1 d . . .
H4A H 0.2909 0.7170 0.0371 0.031 Uiso 1 1 calc R . .
C5 C 0.31215(8) 0.56960(18) 0.05544(11) 0.0246(4) Uani 1 1 d . . .
H5A H 0.3384 0.5706 0.0333 0.030 Uiso 1 1 calc R . .
C6 C 0.30189(8) 0.48160(17) 0.08721(10) 0.0212(4) Uani 1 1 d . . .
H6A H 0.3217 0.4222 0.0876 0.025 Uiso 1 1 calc R . .
N2 N 0.19232(7) 0.55203(14) 0.14832(9) 0.0218(4) Uani 1 1 d . . .
C7 C 0.15479(8) 0.62497(17) 0.14205(11) 0.0230(4) Uani 1 1 d . . .
C8 C 0.13631(8) 0.68402(17) 0.08676(11) 0.0256(5) Uani 1 1 d . . .
H8A H 0.1508 0.6789 0.0503 0.031 Uiso 1 1 calc R . .
Cl1 Cl 0.07656(2) 0.82339(6) 0.01677(4) 0.04198(17) Uani 1 1 d . . .
C9 C 0.09712(9) 0.74939(19) 0.08567(13) 0.0313(5) Uani 1 1 d . . .
C10 C 0.07371(9) 0.7592(2) 0.13630(13) 0.0343(6) Uani 1 1 d . . .
H10A H 0.0467 0.8044 0.1344 0.041 Uiso 1 1 calc R . .
Cl2 Cl 0.06322(3) 0.70674(7) 0.25490(4) 0.0528(2) Uani 1 1 d . . .
C11 C 0.09164(9) 0.6997(2) 0.18983(13) 0.0339(6) Uani 1 1 d . . .
C12 C 0.13169(8) 0.63552(19) 0.19421(11) 0.0275(5) Uani 1 1 d . . .
H12A H 0.1437 0.5983 0.2328 0.033 Uiso 1 1 calc R . .
C13 C 0.27734(8) 0.40868(15) 0.22628(10) 0.0184(4) Uani 1 1 d . . .
C14 C 0.24887(8) 0.38083(15) 0.27212(10) 0.0188(4) Uani 1 1 d . . .
C15 C 0.27131(8) 0.39761(16) 0.33729(11) 0.0221(4) Uani 1 1 d . . .
H15A H 0.2539 0.3802 0.3696 0.027 Uiso 1 1 calc R . .
C16 C 0.31817(8) 0.43887(17) 0.35565(11) 0.0248(5) Uani 1 1 d . . .
H16A H 0.3321 0.4486 0.4001 0.030 Uiso 1 1 calc R . .
C17 C 0.34484(8) 0.46600(17) 0.31023(11) 0.0239(4) Uani 1 1 d . . .
H17A H 0.3767 0.4951 0.3230 0.029 Uiso 1 1 calc R . .
C18 C 0.32406(8) 0.44983(16) 0.24553(10) 0.0202(4) Uani 1 1 d . . .
H18A H 0.3422 0.4673 0.2140 0.024 Uiso 1 1 calc R . .
N3 N 0.20294(6) 0.33841(14) 0.24822(8) 0.0201(4) Uani 1 1 d . . .
C19 C 0.17061(8) 0.31737(17) 0.28858(10) 0.0209(4) Uani 1 1 d . . .
C20 C 0.16103(8) 0.38438(17) 0.33616(10) 0.0225(4) Uani 1 1 d . . .
H20A H 0.1787 0.4469 0.3447 0.027 Uiso 1 1 calc R . .
Cl3 Cl 0.11545(2) 0.44311(5) 0.43030(3) 0.03218(14) Uani 1 1 d . . .
C21 C 0.12563(8) 0.35908(18) 0.37071(11) 0.0244(5) Uani 1 1 d . . .
C22 C 0.09789(8) 0.27048(18) 0.35975(11) 0.0260(5) Uani 1 1 d . . .
H22A H 0.0736 0.2550 0.3836 0.031 Uiso 1 1 calc R . .
Cl4 Cl 0.07265(2) 0.09377(5) 0.29529(3) 0.03447(15) Uani 1 1 d . . .
C23 C 0.10713(8) 0.20527(17) 0.31220(11) 0.0249(5) Uani 1 1 d . . .
C24 C 0.14275(8) 0.22672(17) 0.27773(11) 0.0219(4) Uani 1 1 d . . .
H24A H 0.1485 0.1793 0.2462 0.026 Uiso 1 1 calc R . .
C25 C 0.26326(8) 0.29292(16) 0.13292(10) 0.0185(4) Uani 1 1 d . . .
C26 C 0.22149(8) 0.24159(16) 0.09566(10) 0.0198(4) Uani 1 1 d . . .
C27 C 0.23082(8) 0.14764(16) 0.06761(10) 0.0222(4) Uani 1 1 d . . .
H27A H 0.2044 0.1119 0.0410 0.027 Uiso 1 1 calc R . .
C28 C 0.27759(9) 0.10604(17) 0.07784(11) 0.0241(5) Uani 1 1 d . . .
H28A H 0.2827 0.0437 0.0571 0.029 Uiso 1 1 calc R . .
C29 C 0.31722(8) 0.15419(17) 0.11813(11) 0.0235(4) Uani 1 1 d . . .
H29A H 0.3488 0.1234 0.1271 0.028 Uiso 1 1 calc R . .
C30 C 0.30933(8) 0.24851(16) 0.14486(10) 0.0196(4) Uani 1 1 d . . .
H30A H 0.3361 0.2830 0.1718 0.023 Uiso 1 1 calc R . .
N4 N 0.17567(6) 0.28200(14) 0.09386(9) 0.0214(4) Uani 1 1 d . . .
C31 C 0.13436(8) 0.22679(16) 0.06110(10) 0.0213(4) Uani 1 1 d . . .
C32 C 0.12423(8) 0.21189(17) -0.00562(11) 0.0237(4) Uani 1 1 d . . .
H32A H 0.1460 0.2376 -0.0307 0.028 Uiso 1 1 calc R . .
Cl5 Cl 0.06944(2) 0.14240(6) -0.11767(3) 0.03779(16) Uani 1 1 d . . .
C33 C 0.08229(8) 0.15950(18) -0.03469(11) 0.0250(5) Uani 1 1 d . . .
C34 C 0.04917(8) 0.12019(18) -0.00068(11) 0.0247(5) Uani 1 1 d . . .
H34A H 0.0208 0.0834 -0.0215 0.030 Uiso 1 1 calc R . .
Cl6 Cl 0.01881(2) 0.09165(5) 0.11042(3) 0.03508(15) Uani 1 1 d . . .
C35 C 0.05947(8) 0.13716(18) 0.06463(11) 0.0243(4) Uani 1 1 d . . .
C36 C 0.10089(8) 0.18929(17) 0.09609(11) 0.0230(4) Uani 1 1 d . . .
H36A H 0.1066 0.1996 0.1413 0.028 Uiso 1 1 calc R . .
O1 O 0.09665(5) 0.41590(13) 0.14398(8) 0.0258(3) Uani 1 1 d . . .
C37 C 0.06752(8) 0.4444(2) 0.08079(12) 0.0292(5) Uani 1 1 d . . .
H37A H 0.0766 0.4019 0.0466 0.035 Uiso 1 1 calc R . .
H37B H 0.0726 0.5176 0.0715 0.035 Uiso 1 1 calc R . .
C38 C 0.01488(9) 0.4250(3) 0.08477(14) 0.0406(6) Uani 1 1 d . . .
H38A H 0.0055 0.3525 0.0750 0.049 Uiso 1 1 calc R . .
H38B H -0.0079 0.4703 0.0550 0.049 Uiso 1 1 calc R . .
C39 C 0.01551(9) 0.4508(2) 0.15476(14) 0.0401(6) Uani 1 1 d . . .
H39A H 0.0141 0.5259 0.1613 0.048 Uiso 1 1 calc R . .
H39B H -0.0121 0.4176 0.1694 0.048 Uiso 1 1 calc R . .
C40 C 0.06428(9) 0.4071(2) 0.18914(13) 0.0351(6) Uani 1 1 d . . .
H40A H 0.0776 0.4463 0.2289 0.042 Uiso 1 1 calc R . .
H40B H 0.0606 0.3343 0.2007 0.042 Uiso 1 1 calc R . .

loop_
_atom_site_aniso_label
_atom_site_aniso_U_11
_atom_site_aniso_U_22
_atom_site_aniso_U_33
_atom_site_aniso_U_23
_atom_site_aniso_U_13
_atom_site_aniso_U_12
Fe1 0.01531(15) 0.02016(16) 0.02075(16) -0.00096(11) 0.00624(12) -0.00102(11)
K1 0.0255(2) 0.0248(2) 0.0294(3) -0.00555(19) 0.0079(2) -0.00008(19)
N1 0.0172(8) 0.0174(8) 0.0193(8) -0.0006(6) 0.0064(7) -0.0018(6)
C1 0.0186(10) 0.0196(10) 0.0176(9) -0.0003(8) 0.0038(8) -0.0026(8)
C2 0.0195(10) 0.0213(10) 0.0201(10) -0.0010(8) 0.0038(8) -0.0022(8)
C3 0.0241(11) 0.0198(10) 0.0264(11) 0.0013(8) 0.0050(9) 0.0003(8)
C4 0.0253(11) 0.0252(11) 0.0268(11) 0.0080(9) 0.0050(9) -0.0059(9)
C5 0.0230(11) 0.0289(11) 0.0237(11) -0.0011(9) 0.0089(9) -0.0053(9)
C6 0.0208(10) 0.0227(10) 0.0211(10) -0.0008(8) 0.0067(8) -0.0004(8)
N2 0.0188(9) 0.0216(9) 0.0262(9) -0.0006(7) 0.0074(7) -0.0001(7)
C7 0.0179(10) 0.0217(10) 0.0290(11) -0.0028(9) 0.0045(8) -0.0025(8)
C8 0.0225(11) 0.0237(11) 0.0305(12) -0.0014(9) 0.0053(9) -0.0001(8)
Cl1 0.0307(3) 0.0439(4) 0.0493(4) 0.0130(3) 0.0041(3) 0.0110(3)
C9 0.0241(12) 0.0272(12) 0.0400(14) 0.0008(10) 0.0010(10) 0.0008(9)
C10 0.0189(11) 0.0376(14) 0.0447(15) -0.0099(11) 0.0032(10) 0.0060(10)
Cl2 0.0296(3) 0.0921(6) 0.0399(4) -0.0165(4) 0.0144(3) 0.0110(4)
C11 0.0231(12) 0.0447(15) 0.0354(13) -0.0135(11) 0.0092(10) 0.0012(10)
C12 0.0207(11) 0.0354(13) 0.0263(11) -0.0056(10) 0.0044(9) -0.0007(9)
C13 0.0188(10) 0.0162(9) 0.0208(10) -0.0015(7) 0.0054(8) 0.0023(7)
C14 0.0188(10) 0.0161(9) 0.0223(10) -0.0005(8) 0.0061(8) 0.0019(7)
C15 0.0246(11) 0.0211(10) 0.0219(10) 0.0018(8) 0.0081(8) 0.0018(8)
C16 0.0250(11) 0.0252(11) 0.0225(10) -0.0032(9) 0.0012(9) 0.0039(9)
C17 0.0180(10) 0.0227(10) 0.0297(11) -0.0019(9) 0.0021(8) 0.0008(8)
C18 0.0182(10) 0.0189(10) 0.0243(10) -0.0003(8) 0.0061(8) -0.0006(8)
N3 0.0195(9) 0.0215(9) 0.0207(8) 0.0010(7) 0.0074(7) -0.0016(7)
C19 0.0178(10) 0.0249(11) 0.0203(10) 0.0039(8) 0.0049(8) 0.0021(8)
C20 0.0219(11) 0.0239(10) 0.0229(10) 0.0013(8) 0.0077(8) 0.0002(8)
Cl3 0.0323(3) 0.0365(3) 0.0325(3) -0.0056(2) 0.0176(2) -0.0020(2)
C21 0.0234(11) 0.0282(11) 0.0237(11) 0.0005(9) 0.0097(9) 0.0045(9)
C22 0.0227(11) 0.0285(11) 0.0295(11) 0.0064(9) 0.0118(9) 0.0009(9)
Cl4 0.0277(3) 0.0289(3) 0.0516(4) -0.0021(3) 0.0193(3) -0.0078(2)
C23 0.0204(10) 0.0243(11) 0.0304(12) 0.0044(9) 0.0063(9) -0.0012(8)
C24 0.0197(10) 0.0219(10) 0.0250(11) 0.0016(8) 0.0070(8) 0.0006(8)
C25 0.0189(10) 0.0189(9) 0.0194(9) 0.0002(8) 0.0080(8) -0.0020(8)
C26 0.0202(10) 0.0217(10) 0.0190(10) 0.0015(8) 0.0075(8) -0.0026(8)
C27 0.0258(11) 0.0206(10) 0.0210(10) -0.0016(8) 0.0064(8) -0.0052(8)
C28 0.0286(12) 0.0206(10) 0.0250(11) -0.0022(8) 0.0097(9) -0.0009(8)
C29 0.0229(11) 0.0235(11) 0.0258(11) 0.0028(9) 0.0090(9) 0.0021(8)
C30 0.0194(10) 0.0205(10) 0.0204(10) 0.0005(8) 0.0076(8) -0.0021(8)
N4 0.0169(8) 0.0240(9) 0.0238(9) -0.0047(7) 0.0053(7) -0.0025(7)
C31 0.0179(10) 0.0213(10) 0.0247(11) -0.0006(8) 0.0045(8) -0.0009(8)
C32 0.0210(10) 0.0283(11) 0.0230(10) 0.0003(9) 0.0072(8) -0.0023(9)
Cl5 0.0302(3) 0.0594(4) 0.0233(3) -0.0076(3) 0.0048(2) -0.0095(3)
C33 0.0232(11) 0.0303(12) 0.0209(10) -0.0045(9) 0.0032(8) -0.0010(9)
C34 0.0180(10) 0.0272(11) 0.0278(11) -0.0027(9) 0.0024(9) -0.0035(8)
Cl6 0.0277(3) 0.0470(4) 0.0323(3) 0.0037(3) 0.0104(2) -0.0144(3)
C35 0.0193(10) 0.0270(11) 0.0282(11) 0.0027(9) 0.0085(9) -0.0026(9)
C36 0.0220(11) 0.0248(11) 0.0224(10) -0.0010(8) 0.0054(8) -0.0027(8)
O1 0.0155(7) 0.0343(9) 0.0282(8) 0.0028(7) 0.0057(6) 0.0001(6)
C37 0.0205(11) 0.0358(13) 0.0301(12) 0.0040(10) 0.0025(9) 0.0000(9)
C38 0.0216(12) 0.0584(18) 0.0405(15) 0.0033(13) 0.0038(11) -0.0016(12)
C39 0.0202(12) 0.0581(18) 0.0429(15) 0.0053(13) 0.0085(11) 0.0048(11)
C40 0.0200(11) 0.0524(16) 0.0359(13) 0.0087(12) 0.0125(10) 0.0032(10)

loop_
_atom_type_symbol
_atom_type_description
_atom_type_scat_dispersion_real
_atom_type_scat_dispersion_imag
_atom_type_scat_source
C C 0.0033 0.0016 'International Tables Vol C Tables 4.2.6.8 and 6.1.1.4'
H H 0.0000 0.0000 'International Tables Vol C Tables 4.2.6.8 and 6.1.1.4'
N N 0.0061 0.0033 'International Tables Vol C Tables 4.2.6.8 and 6.1.1.4'
O O 0.0106 0.0060 'International Tables Vol C Tables 4.2.6.8 and 6.1.1.4'
Cl Cl 0.1484 0.1585 'International Tables Vol C Tables 4.2.6.8 and 6.1.1.4'
K K 0.2009 0.2494 'International Tables Vol C Tables 4.2.6.8 and 6.1.1.4'
Fe Fe 0.3463 0.8444 'International Tables Vol C Tables 4.2.6.8 and 6.1.1.4'

loop_
_geom_angle_atom_site_label_1
_geom_angle_atom_site_label_2
_geom_angle_atom_site_label_3
_geom_angle
_geom_angle_site_symmetry_1
_geom_angle_site_symmetry_3
_geom_angle_publ_flag
N4 Fe1 N2 128.91(7) . . ?
N4 Fe1 N3 106.24(7) . . ?
N2 Fe1 N3 112.83(7) . . ?
N4 Fe1 O1 98.99(7) . . ?
N2 Fe1 O1 97.98(7) . . ?
N3 Fe1 O1 109.12(6) . . ?
N4 Fe1 N1 80.39(7) . . ?
N2 Fe1 N1 76.91(7) . . ?
N3 Fe1 N1 78.16(7) . . ?
O1 Fe1 N1 172.45(6) . . ?
N2 K1 N3 112.80(5) . 4 ?
N2 K1 C25 133.74(6) . 4 ?
N3 K1 C25 66.11(5) 4 4 ?
N2 K1 C26 158.01(5) . 4 ?
N3 K1 C26 71.90(5) 4 4 ?
C25 K1 C26 26.45(5) 4 4 ?
N2 K1 C13 62.86(5) . . ?
N3 K1 C13 132.43(5) 4 . ?
C25 K1 C13 153.60(6) 4 . ?
C26 K1 C13 131.04(6) 4 . ?
N2 K1 C30 112.57(5) . 4 ?
N3 K1 C30 85.98(5) 4 4 ?
C25 K1 C30 25.48(5) 4 4 ?
C26 K1 C30 45.47(5) 4 4 ?
C13 K1 C30 141.19(6) . 4 ?
N2 K1 C18 82.15(5) . . ?
N3 K1 C18 111.64(5) 4 . ?
C25 K1 C18 143.37(6) 4 . ?
C26 K1 C18 116.94(6) 4 . ?
C13 K1 C18 25.22(5) . . ?
C30 K1 C18 151.37(6) 4 . ?
N2 K1 C14 69.35(5) . . ?
N3 K1 C14 156.22(5) 4 . ?
C25 K1 C14 130.87(6) 4 . ?
C26 K1 C14 115.58(6) 4 . ?
C13 K1 C14 25.56(5) . . ?
C30 K1 C14 115.72(5) 4 . ?
C18 K1 C14 44.58(5) . . ?
N2 K1 C2 25.16(5) . . ?
N3 K1 C2 96.98(5) 4 . ?
C25 K1 C2 146.38(6) 4 . ?
C26 K1 C2 168.59(6) 4 . ?
C13 K1 C2 58.50(5) . . ?
C30 K1 C2 133.30(6) 4 . ?
C18 K1 C2 68.96(5) . . ?
C14 K1 C2 75.63(5) . . ?
N2 K1 C17 105.59(5) . . ?
N3 K1 C17 107.94(5) 4 . ?
C25 K1 C17 118.94(6) 4 . ?
C26 K1 C17 92.49(6) 4 . ?
C13 K1 C17 43.75(5) . . ?
C30 K1 C17 130.02(6) 4 . ?
C18 K1 C17 24.56(5) . . ?
C14 K1 C17 51.18(5) . . ?
C2 K1 C17 93.45(6) . . ?
N2 K1 C14 98.21(5) . 4 ?
N3 K1 C14 24.45(5) 4 4 ?
C25 K1 C14 61.26(5) 4 4 ?
C26 K1 C14 77.79(5) 4 4 ?
C13 K1 C14 144.15(5) . 4 ?
C30 K1 C14 72.94(5) 4 4 ?
C18 K1 C14 131.18(5) . 4 ?
C14 K1 C14 166.63(2) . 4 ?
C2 K1 C14 91.02(5) . 4 ?
C17 K1 C14 132.16(5) . 4 ?
N2 K1 C15 93.38(5) . . ?
N3 K1 C15 146.63(5) 4 . ?
C25 K1 C15 110.65(5) 4 . ?
C26 K1 C15 91.71(5) 4 . ?
C13 K1 C15 43.03(5) . . ?
C30 K1 C15 103.28(5) 4 . ?
C18 K1 C15 49.74(5) . . ?
C14 K1 C15 24.40(5) . . ?
C2 K1 C15 99.23(5) . . ?
C17 K1 C15 42.27(5) . . ?
C14 K1 C15 168.38(5) 4 . ?
C25 N1 C1 114.48(16) . . ?
C25 N1 C13 114.84(16) . . ?
C1 N1 C13 112.37(16) . . ?
C25 N1 Fe1 105.37(12) . . ?
C1 N1 Fe1 104.72(12) . . ?
C13 N1 Fe1 103.57(12) . . ?
C6 C1 C2 121.88(19) . . ?
C6 C1 N1 122.28(18) . . ?
C2 C1 N1 115.73(17) . . ?
N2 C2 C3 127.4(2) . . ?
N2 C2 C1 116.71(18) . . ?
C3 C2 C1 115.75(19) . . ?
N2 C2 K1 63.74(11) . . ?
C3 C2 K1 102.19(14) . . ?
C1 C2 K1 101.36(13) . . ?
C4 C3 C2 121.7(2) . . ?
C4 C3 H3A 119.1 . . ?
C2 C3 H3A 119.1 . . ?
C5 C4 C3 121.2(2) . . ?
C5 C4 H4A 119.4 . . ?
C3 C4 H4A 119.4 . . ?
C4 C5 C6 118.4(2) . . ?
C4 C5 H5A 120.8 . . ?
C6 C5 H5A 120.8 . . ?
C1 C6 C5 120.7(2) . . ?
C1 C6 H6A 119.6 . . ?
C5 C6 H6A 119.6 . . ?
C2 N2 C7 121.06(18) . . ?
C2 N2 Fe1 111.72(13) . . ?
C7 N2 Fe1 118.41(14) . . ?
C2 N2 K1 91.10(12) . . ?
C7 N2 K1 97.11(12) . . ?
Fe1 N2 K1 111.85(7) . . ?
N2 C7 C12 116.9(2) . . ?
N2 C7 C8 125.7(2) . . ?
C12 C7 C8 117.3(2) . . ?
N2 C7 K1 58.90(11) . . ?
C12 C7 K1 78.61(13) . . ?
C8 C7 K1 137.13(15) . . ?
C9 C8 C7 119.9(2) . . ?
C9 C8 H8A 120.1 . . ?
C7 C8 H8A 120.1 . . ?
C10 C9 C8 123.3(2) . . ?
C10 C9 Cl1 118.62(19) . . ?
C8 C9 Cl1 118.1(2) . . ?
C11 C10 C9 116.3(2) . . ?
C11 C10 H10A 121.8 . . ?
C9 C10 H10A 121.8 . . ?
C10 C11 C12 122.7(2) . . ?
C10 C11 Cl2 118.76(19) . . ?
C12 C11 Cl2 118.5(2) . . ?
C11 C12 C7 120.4(2) . . ?
C11 C12 K1 138.17(17) . . ?
C7 C12 K1 77.70(13) . . ?
C11 C12 H12A 119.8 . . ?
C7 C12 H12A 119.8 . . ?
K1 C12 H12A 57.6 . . ?
C18 C13 C14 121.35(19) . . ?
C18 C13 N1 121.76(18) . . ?
C14 C13 N1 116.88(18) . . ?
C18 C13 K1 78.57(12) . . ?
C14 C13 K1 81.83(11) . . ?
N1 C13 K1 109.56(12) . . ?
N3 C14 C15 127.03(19) . . ?
N3 C14 C13 117.07(18) . . ?
C15 C14 C13 115.88(19) . . ?
N3 C14 K1 115.26(13) . . ?
C15 C14 K1 81.73(12) . . ?
C13 C14 K1 72.61(11) . . ?
N3 C14 K1 63.58(10) . 4_545 ?
C15 C14 K1 112.58(13) . 4_545 ?
C13 C14 K1 92.96(12) . 4_545 ?
K1 C14 K1 163.45(7) . 4_545 ?
C16 C15 C14 121.9(2) . . ?
C16 C15 K1 79.30(13) . . ?
C14 C15 K1 73.87(12) . . ?
C16 C15 H15A 119.0 . . ?
C14 C15 H15A 119.0 . . ?
K1 C15 H15A 118.5 . . ?
C17 C16 C15 121.0(2) . . ?
C17 C16 K1 74.54(13) . . ?
C15 C16 K1 77.07(13) . . ?
C17 C16 H16A 119.5 . . ?
C15 C16 H16A 119.5 . . ?
K1 C16 H16A 119.9 . . ?
C16 C17 C18 118.6(2) . . ?
C16 C17 K1 81.73(13) . . ?
C18 C17 K1 72.61(12) . . ?
C16 C17 H17A 120.7 . . ?
C18 C17 H17A 120.7 . . ?
K1 C17 H17A 115.7 . . ?
C13 C18 C17 121.1(2) . . ?
C13 C18 K1 76.21(12) . . ?
C17 C18 K1 82.82(12) . . ?
C13 C18 H18A 119.4 . . ?
C17 C18 H18A 119.4 . . ?
K1 C18 H18A 111.7 . . ?
C14 N3 C19 121.27(18) . . ?
C14 N3 Fe1 109.18(13) . . ?
C19 N3 Fe1 118.69(13) . . ?
C14 N3 K1 91.96(12) . 4_545 ?
C19 N3 K1 103.23(12) . 4_545 ?
Fe1 N3 K1 107.71(7) . 4_545 ?
N3 C19 C20 124.6(2) . . ?
N3 C19 C24 118.05(19) . . ?
C20 C19 C24 117.20(19) . . ?
C21 C20 C19 119.9(2) . . ?
C21 C20 H20A 120.0 . . ?
C19 C20 H20A 120.0 . . ?
C22 C21 C20 123.0(2) . . ?
C22 C21 Cl3 118.36(17) . . ?
C20 C21 Cl3 118.67(18) . . ?
C21 C22 C23 116.8(2) . . ?
C21 C22 H22A 121.6 . . ?
C23 C22 H22A 121.6 . . ?
C24 C23 C22 121.9(2) . . ?
C24 C23 Cl4 119.19(18) . . ?
C22 C23 Cl4 118.86(17) . . ?
C23 C24 C19 121.1(2) . . ?
C23 C24 K1 144.54(15) . 4_545 ?
C19 C24 K1 83.09(12) . 4_545 ?
C23 C24 H24A 119.4 . . ?
C19 C24 H24A 119.4 . . ?
K1 C24 H24A 45.1 4_545 . ?
C30 C25 C26 121.47(19) . . ?
C30 C25 N1 121.96(19) . . ?
C26 C25 N1 116.57(18) . . ?
C30 C25 K1 81.92(12) . 4_545 ?
C26 C25 K1 80.45(12) . 4_545 ?
N1 C25 K1 107.33(12) . 4_545 ?
N4 C26 C27 125.11(19) . . ?
N4 C26 C25 118.63(19) . . ?
C27 C26 C25 116.05(19) . . ?
N4 C26 K1 102.77(12) . 4_545 ?
C27 C26 K1 88.29(13) . 4_545 ?
C25 C26 K1 73.10(12) . 4_545 ?
C28 C27 C26 121.7(2) . . ?
C28 C27 K1 84.58(13) . 4_545 ?
C26 C27 K1 67.38(12) . 4_545 ?
C28 C27 H27A 119.1 . . ?
C26 C27 H27A 119.1 . . ?
K1 C27 H27A 119.5 4_545 . ?
C27 C28 C29 121.1(2) . . ?
C27 C28 H28A 119.5 . . ?
C29 C28 H28A 119.5 . . ?
C30 C29 C28 118.3(2) . . ?
C30 C29 K1 67.81(11) . 4_545 ?
C28 C29 K1 83.99(13) . 4_545 ?
C30 C29 H29A 120.8 . . ?
C28 C29 H29A 120.8 . . ?
K1 C29 H29A 118.1 4_545 . ?
C25 C30 C29 121.1(2) . . ?
C25 C30 K1 72.61(11) . 4_545 ?
C29 C30 K1 88.30(13) . 4_545 ?
C25 C30 H30A 119.4 . . ?
C29 C30 H30A 119.4 . . ?
K1 C30 H30A 109.5 4_545 . ?
C26 N4 C31 118.34(18) . . ?
C26 N4 Fe1 114.43(14) . . ?
C31 N4 Fe1 125.59(14) . . ?
C32 C31 C36 118.5(2) . . ?
C32 C31 N4 122.56(19) . . ?
C36 C31 N4 118.85(19) . . ?
C33 C32 C31 119.4(2) . . ?
C33 C32 H32A 120.3 . . ?
C31 C32 H32A 120.3 . . ?
C32 C33 C34 122.9(2) . . ?
C32 C33 Cl5 119.27(17) . . ?
C34 C33 Cl5 117.80(17) . . ?
C35 C34 C33 116.7(2) . . ?
C35 C34 H34A 121.7 . . ?
C33 C34 H34A 121.7 . . ?
C34 C35 C36 122.7(2) . . ?
C34 C35 Cl6 119.21(17) . . ?
C36 C35 Cl6 118.09(17) . . ?
C35 C36 C31 119.8(2) . . ?
C35 C36 H36A 120.1 . . ?
C31 C36 H36A 120.1 . . ?
C40 O1 C37 109.00(17) . . ?
C40 O1 Fe1 131.58(14) . . ?
C37 O1 Fe1 119.40(13) . . ?
O1 C37 C38 105.17(19) . . ?
O1 C37 H37A 110.7 . . ?
C38 C37 H37A 110.7 . . ?
O1 C37 H37B 110.7 . . ?
C38 C37 H37B 110.7 . . ?
H37A C37 H37B 108.8 . . ?
C37 C38 C39 102.1(2) . . ?
C37 C38 H38A 111.3 . . ?
C39 C38 H38A 111.3 . . ?
C37 C38 H38B 111.3 . . ?
C39 C38 H38B 111.3 . . ?
H38A C38 H38B 109.2 . . ?
C40 C39 C38 102.2(2) . . ?
C40 C39 H39A 111.3 . . ?
C38 C39 H39A 111.3 . . ?
C40 C39 H39B 111.3 . . ?
C38 C39 H39B 111.3 . . ?
H39A C39 H39B 109.2 . . ?
O1 C40 C39 105.8(2) . . ?
O1 C40 H40A 110.6 . . ?
C39 C40 H40A 110.6 . . ?
O1 C40 H40B 110.6 . . ?
C39 C40 H40B 110.6 . . ?
H40A C40 H40B 108.7 . . ?

loop_
_geom_bond_atom_site_label_1
_geom_bond_atom_site_label_2
_geom_bond_distance
_geom_bond_site_symmetry_2
_geom_bond_publ_flag
Fe1 N4 2.0218(18) . ?
Fe1 N2 2.0808(18) . ?
Fe1 N3 2.0910(18) . ?
Fe1 O1 2.1435(15) . ?
Fe1 N1 2.2246(17) . ?
K1 N2 2.9451(19) . ?
K1 N3 3.0018(19) 4 ?
K1 C25 3.066(2) 4 ?
K1 C26 3.160(2) 4 ?
K1 C13 3.161(2) . ?
K1 C30 3.181(2) 4 ?
K1 C18 3.190(2) . ?
K1 C14 3.279(2) . ?
K1 C2 3.283(2) . ?
K1 C17 3.317(2) . ?
K1 C14 3.350(2) 4 ?
K1 C15 3.378(2) . ?
N1 C25 1.455(3) . ?
N1 C1 1.460(3) . ?
N1 C13 1.461(3) . ?
C1 C6 1.384(3) . ?
C1 C2 1.415(3) . ?
C2 N2 1.396(3) . ?
C2 C3 1.408(3) . ?
C3 C4 1.387(3) . ?
C3 H3A 0.9500 . ?
C4 C5 1.379(3) . ?
C4 H4A 0.9500 . ?
C5 C6 1.391(3) . ?
C5 H5A 0.9500 . ?
C6 H6A 0.9500 . ?
N2 C7 1.398(3) . ?
C7 C12 1.403(3) . ?
C7 C8 1.407(3) . ?
C8 C9 1.382(3) . ?
C8 H8A 0.9500 . ?
Cl1 C9 1.745(3) . ?
C9 C10 1.379(4) . ?
C10 C11 1.379(4) . ?
C10 H10A 0.9500 . ?
Cl2 C11 1.738(3) . ?
C11 C12 1.382(3) . ?
C12 H12A 0.9500 . ?
C13 C18 1.387(3) . ?
C13 C14 1.429(3) . ?
C14 N3 1.387(3) . ?
C14 C15 1.410(3) . ?
C14 K1 3.350(2) 4_545 ?
C15 C16 1.389(3) . ?
C15 H15A 0.9500 . ?
C16 C17 1.385(3) . ?
C16 H16A 0.9500 . ?
C17 C18 1.390(3) . ?
C17 H17A 0.9500 . ?
C18 H18A 0.9500 . ?
N3 C19 1.398(3) . ?
N3 K1 3.0018(18) 4_545 ?
C19 C20 1.405(3) . ?
C19 C24 1.405(3) . ?
C20 C21 1.390(3) . ?
C20 H20A 0.9500 . ?
Cl3 C21 1.743(2) . ?
C21 C22 1.381(3) . ?
C22 C23 1.386(3) . ?
C22 H22A 0.9500 . ?
Cl4 C23 1.737(2) . ?
C23 C24 1.383(3) . ?
C24 K1 3.477(2) 4_545 ?
C24 H24A 0.9500 . ?
C25 C30 1.382(3) . ?
C25 C26 1.427(3) . ?
C25 K1 3.066(2) 4_545 ?
C26 N4 1.375(3) . ?
C26 C27 1.410(3) . ?
C26 K1 3.160(2) 4_545 ?
C27 C28 1.386(3) . ?
C27 K1 3.421(2) 4_545 ?
C27 H27A 0.9500 . ?
C28 C29 1.394(3) . ?
C28 H28A 0.9500 . ?
C29 C30 1.391(3) . ?
C29 K1 3.434(2) 4_545 ?
C29 H29A 0.9500 . ?
C30 K1 3.181(2) 4_545 ?
C30 H30A 0.9500 . ?
N4 C31 1.409(3) . ?
C31 C32 1.400(3) . ?
C31 C36 1.400(3) . ?
C32 C33 1.380(3) . ?
C32 H32A 0.9500 . ?
Cl5 C33 1.738(2) . ?
C33 C34 1.387(3) . ?
C34 C35 1.374(3) . ?
C34 H34A 0.9500 . ?
Cl6 C35 1.748(2) . ?
C35 C36 1.383(3) . ?
C36 H36A 0.9500 . ?
O1 C40 1.456(3) . ?
O1 C37 1.462(3) . ?
C37 C38 1.509(3) . ?
C37 H37A 0.9900 . ?
C37 H37B 0.9900 . ?
C38 C39 1.522(4) . ?
C38 H38A 0.9900 . ?
C38 H38B 0.9900 . ?
C39 C40 1.511(3) . ?
C39 H39A 0.9900 . ?
C39 H39B 0.9900 . ?
C40 H40A 0.9900 . ?
C40 H40B 0.9900 . ?
